data_2214927
loop_
_publ_author_name
'L\'opez-Rodr\'iguez, M.'
'Foces-Foces, C.'

_publ_section_title
;
 2,6-Dimethyl-9-oxabicyclo[3.3.1]nonane-<i>endo</i>-2,<i>endo</i>-6-diol
;
_journal_coeditor_code YM2059
_journal_issue 8
_journal_name_full 'Acta Crystallographica Section E'
_journal_page_first o3537
_journal_page_last o3538
_journal_paper_doi 10.1107/S1600536807032163
_journal_volume 63
_journal_year 2007
_chemical_formula_iupac 'C10 H18 O3'
_chemical_formula_moiety 'C10 H18 O3'
_chemical_formula_sum 'C10 H18 O3'
_chemical_formula_weight 186.24
_chemical_name_systematic
;
2,6-Dimethyl-9-oxabicyclo[3.3.1]nonane-endo-2,endo-6-diol
;
_space_group_IT_number 15
_symmetry_cell_setting monoclinic
_symmetry_space_group_name_Hall '-C 2yc'
_symmetry_space_group_name_H-M 'C 1 2/c 1'
_atom_sites_solution_hydrogens geom
_atom_sites_solution_primary direct
_atom_sites_solution_secondary difmap
_audit_creation_method SHELXL97
_cell_angle_alpha 90.00
_cell_angle_beta 104.658(11)
_cell_angle_gamma 90.00
_cell_formula_units_Z 8
_cell_length_a 10.8900(2)
_cell_length_b 9.9227(2)
_cell_length_c 18.8981(3)
_cell_measurement_reflns_used 11200
_cell_measurement_temperature 170(2)
_cell_measurement_theta_max 27.50
_cell_measurement_theta_min 2.23
_cell_volume 1975.63(12)
_computing_cell_refinement 'SCALEPACK (Otwinowski & Minor, 1997)'
_computing_data_collection 'COLLECT (Nonius, 2000)'
_computing_data_reduction 'SCALEPACK and DENZO (Otwinowski & Minor, 1997)'
_computing_molecular_graphics 'PLATON (Spek, 2003)'
_computing_publication_material
;
WinGX (Farrugia, 1999), PLATON (Spek, 2003) and Mercury (Macrae
<i>et al.</i>,  2006)
;
_computing_structure_refinement 'SHELXL97 (Sheldrick, 1997)'
_computing_structure_solution 'SIR97 (Altomare <i>et al.</i>,  1999)'
_diffrn_ambient_temperature 170(2)
_diffrn_detector_area_resol_mean 9
_diffrn_measured_fraction_theta_full 0.977
_diffrn_measured_fraction_theta_max 0.977
_diffrn_measurement_device '95mm CCD camera on \k-goniostat'
_diffrn_measurement_device_type 'Nonius KappaCCD area-detector'
_diffrn_measurement_method '\f and \w'
_diffrn_radiation_monochromator 'horizontally mounted graphite crystal'
_diffrn_radiation_source 'fine-focus sealed tube'
_diffrn_radiation_type MoK\a
_diffrn_radiation_wavelength 0.71069
_diffrn_reflns_av_R_equivalents 0.0316
_diffrn_reflns_av_sigmaI/netI 0.0211
_diffrn_reflns_limit_h_max 14
_diffrn_reflns_limit_h_min -14
_diffrn_reflns_limit_k_max 12
_diffrn_reflns_limit_k_min -12
_diffrn_reflns_limit_l_max 24
_diffrn_reflns_limit_l_min -23
_diffrn_reflns_number 11200
_diffrn_reflns_theta_full 27.50
_diffrn_reflns_theta_max 27.50
_diffrn_reflns_theta_min 2.23
_exptl_absorpt_coefficient_mu 0.091
_exptl_absorpt_correction_type none
_exptl_crystal_colour colourless
_exptl_crystal_density_diffrn 1.252
_exptl_crystal_density_method 'not measured'
_exptl_crystal_description plate
_exptl_crystal_F_000 816
_exptl_crystal_size_max 0.40
_exptl_crystal_size_mid 0.23
_exptl_crystal_size_min 0.17
_refine_diff_density_max 0.371
_refine_diff_density_min -0.269
_refine_ls_extinction_coef 0.063(6)
_refine_ls_extinction_expression Fc^*^=kFc[1+0.001xFc^2^\l^3^/sin(2\q)]^-1/4^
_refine_ls_extinction_method 'SHELXL97 (Sheldrick, 1997)'
_refine_ls_goodness_of_fit_ref 1.078
_refine_ls_hydrogen_treatment constr
_refine_ls_matrix_type full
_refine_ls_number_parameters 121
_refine_ls_number_reflns 2220
_refine_ls_number_restraints 0
_refine_ls_restrained_S_all 1.078
_refine_ls_R_factor_all 0.0474
_refine_ls_R_factor_gt 0.0454
_refine_ls_shift/su_max 0.001
_refine_ls_shift/su_mean 0.000
_refine_ls_structure_factor_coef Fsqd
_refine_ls_weighting_details 'calc w = 1/[\s^2^(Fo^2^)+(0.0645P)^2^+1.3903P] where P=(Fo^2^+2Fc^2^)/3'
_refine_ls_weighting_scheme calc
_refine_ls_wR_factor_gt 0.1206
_refine_ls_wR_factor_ref 0.1223
_reflns_number_gt 2113
_reflns_number_total 2220
_reflns_threshold_expression I>2\s(I)
_cod_data_source_file ym2059.cif
_cod_data_source_block I
_cod_original_sg_symbol_H-M 'C 2/c'
_cod_database_code 2214927
_cod_database_fobs_code 2214927

loop_
_symmetry_equiv_pos_as_xyz
'x, y, z'
'-x, y, -z+1/2'
'x+1/2, y+1/2, z'
'-x+1/2, y+1/2, -z+1/2'
'-x, -y, -z'
'x, -y, z-1/2'
'-x+1/2, -y+1/2, -z'
'x+1/2, -y+1/2, z-1/2'

loop_
_atom_site_type_symbol
_atom_site_label
_atom_site_fract_x
_atom_site_fract_y
_atom_site_fract_z
_atom_site_U_iso_or_equiv
_atom_site_adp_type
_atom_site_calc_flag
_atom_site_refinement_flags
_atom_site_occupancy
_atom_site_disorder_assembly
_atom_site_disorder_group
O O1 0.14392(7) 0.13828(8) 0.05218(4) 0.0205(2) Uani d . 1 . .
O O2 -0.05943(9) 0.06522(9) 0.17721(5) 0.0325(3) Uani d . 1 . .
H H2 -0.0068 0.0669 0.2183 0.039 Uiso calc PR 0.50 A 1
H H12 -0.0688 -0.0156 0.1637 0.039 Uiso calc PR 0.50 A 2
O O3 0.39487(9) 0.30199(9) 0.19209(5) 0.0329(3) Uani d . 1 . .
H H3 0.4123 0.3624 0.1650 0.039 Uiso calc PR 0.50 B 1
H H13 0.4693 0.2797 0.2137 0.039 Uiso calc PR 0.50 B 2
C C1 0.08890(10) 0.05681(11) 0.09945(6) 0.0197(3) Uani d . 1 . .
H H1 0.0414 -0.0175 0.0685 0.024 Uiso calc R 1 . .
C C2 -0.01064(10) 0.14124(11) 0.12572(6) 0.0199(3) Uani d . 1 . .
C C3 0.04768(10) 0.27108(11) 0.16325(6) 0.0203(3) Uani d . 1 . .
H H3A 0.1006 0.2493 0.2127 0.024 Uiso calc R 1 . .
H H3B -0.0211 0.3321 0.1689 0.024 Uiso calc R 1 . .
C C4 0.12935(11) 0.34342(11) 0.12003(6) 0.0209(3) Uani d . 1 . .
H H4A 0.0730 0.3907 0.0780 0.025 Uiso calc R 1 . .
H H4B 0.1818 0.4123 0.1518 0.025 Uiso calc R 1 . .
C C5 0.21646(10) 0.24856(11) 0.09164(6) 0.0183(3) Uani d . 1 . .
H H5 0.2496 0.3010 0.0552 0.022 Uiso calc R 1 . .
C C6 0.33340(10) 0.19199(11) 0.14790(6) 0.0194(3) Uani d . 1 . .
C C7 0.29534(11) 0.08904(12) 0.19901(6) 0.0214(3) Uani d . 1 . .
H H7A 0.3715 0.0380 0.2250 0.026 Uiso calc R 1 . .
H H7B 0.2623 0.1375 0.2361 0.026 Uiso calc R 1 . .
C C8 0.19427(11) -0.01001(11) 0.15796(6) 0.0226(3) Uani d . 1 . .
H H8A 0.2358 -0.0796 0.1345 0.027 Uiso calc R 1 . .
H H8B 0.1559 -0.0559 0.1937 0.027 Uiso calc R 1 . .
C C9 -0.12245(11) 0.17108(14) 0.06051(7) 0.0296(3) Uani d . 1 . .
H H9A -0.1577 0.0862 0.0376 0.044 Uiso calc R 1 . .
H H9B -0.0934 0.2260 0.0248 0.044 Uiso calc R 1 . .
H H9C -0.1880 0.2202 0.0772 0.044 Uiso calc R 1 . .
C C10 0.42431(11) 0.13079(13) 0.10697(7) 0.0278(3) Uani d . 1 . .
H H10A 0.4471 0.1992 0.0751 0.042 Uiso calc R 1 . .
H H10B 0.3830 0.0546 0.0773 0.042 Uiso calc R 1 . .
H H10C 0.5012 0.0993 0.1423 0.042 Uiso calc R 1 . .

loop_
_atom_site_aniso_label
_atom_site_aniso_U_11
_atom_site_aniso_U_22
_atom_site_aniso_U_33
_atom_site_aniso_U_12
_atom_site_aniso_U_13
_atom_site_aniso_U_23
O1 0.0249(4) 0.0206(4) 0.0156(4) -0.0001(3) 0.0046(3) -0.0026(3)
O2 0.0337(5) 0.0271(5) 0.0423(5) 0.0021(4) 0.0200(4) 0.0106(4)
O3 0.0296(5) 0.0241(5) 0.0412(5) -0.0056(3) 0.0023(4) -0.0107(4)
C1 0.0224(5) 0.0162(5) 0.0197(5) -0.0001(4) 0.0037(4) -0.0020(4)
C2 0.0212(5) 0.0185(5) 0.0201(5) 0.0011(4) 0.0052(4) 0.0016(4)
C3 0.0245(5) 0.0170(5) 0.0208(5) 0.0025(4) 0.0082(4) -0.0009(4)
C4 0.0248(6) 0.0147(5) 0.0241(5) 0.0034(4) 0.0079(4) 0.0014(4)
C5 0.0221(5) 0.0157(5) 0.0174(5) 0.0012(4) 0.0057(4) 0.0012(4)
C6 0.0212(5) 0.0156(5) 0.0202(5) 0.0002(4) 0.0031(4) -0.0009(4)
C7 0.0233(5) 0.0200(5) 0.0193(5) 0.0026(4) 0.0024(4) 0.0036(4)
C8 0.0240(6) 0.0157(5) 0.0273(6) 0.0025(4) 0.0051(4) 0.0028(4)
C9 0.0232(6) 0.0329(7) 0.0292(6) 0.0049(5) 0.0000(5) -0.0002(5)
C10 0.0246(6) 0.0287(6) 0.0316(6) 0.0063(5) 0.0100(5) 0.0023(5)

loop_
_atom_type_symbol
_atom_type_description
_atom_type_scat_dispersion_real
_atom_type_scat_dispersion_imag
_atom_type_scat_source
C C 0.0033 0.0016 'International Tables Vol C Tables 4.2.6.8 and 6.1.1.4'
H H 0.0000 0.0000 'International Tables Vol C Tables 4.2.6.8 and 6.1.1.4'
O O 0.0106 0.0060 'International Tables Vol C Tables 4.2.6.8 and 6.1.1.4'

loop_
_geom_angle_atom_site_label_1
_geom_angle_atom_site_label_2
_geom_angle_atom_site_label_3
_geom_angle
C5 O1 C1 111.34(8)
C2 O2 H2 109.5
C2 O2 H12 109.5
C6 O3 H3 109.5
C6 O3 H13 109.5
O1 C1 C8 109.73(9)
O1 C1 C2 109.25(8)
C8 C1 C2 117.46(9)
O1 C1 H1 106.6
C8 C1 H1 106.6
C2 C1 H1 106.6
O2 C2 C9 107.03(9)
O2 C2 C3 108.05(9)
C9 C2 C3 111.34(9)
O2 C2 C1 110.03(9)
C9 C2 C1 109.05(9)
C3 C2 C1 111.25(9)
C2 C3 C4 112.14(9)
C2 C3 H3A 109.2
C4 C3 H3A 109.2
C2 C3 H3B 109.2
C4 C3 H3B 109.2
H3A C3 H3B 107.9
C5 C4 C3 113.28(9)
C5 C4 H4A 108.9
C3 C4 H4A 108.9
C5 C4 H4B 108.9
C3 C4 H4B 108.9
H4A C4 H4B 107.7
O1 C5 C4 109.98(8)
O1 C5 C6 109.20(8)
C4 C5 C6 117.37(9)
O1 C5 H5 106.6
C4 C5 H5 106.6
C6 C5 H5 106.6
O3 C6 C10 109.31(9)
O3 C6 C7 107.54(9)
C10 C6 C7 111.54(9)
O3 C6 C5 107.86(9)
C10 C6 C5 108.85(9)
C7 C6 C5 111.64(9)
C8 C7 C6 112.49(9)
C8 C7 H7A 109.1
C6 C7 H7A 109.1
C8 C7 H7B 109.1
C6 C7 H7B 109.1
H7A C7 H7B 107.8
C1 C8 C7 113.55(9)
C1 C8 H8A 108.9
C7 C8 H8A 108.9
C1 C8 H8B 108.9
C7 C8 H8B 108.9
H8A C8 H8B 107.7
C2 C9 H9A 109.5
C2 C9 H9B 109.5
H9A C9 H9B 109.5
C2 C9 H9C 109.5
H9A C9 H9C 109.5
H9B C9 H9C 109.5
C6 C10 H10A 109.5
C6 C10 H10B 109.5
H10A C10 H10B 109.5
C6 C10 H10C 109.5
H10A C10 H10C 109.5
H10B C10 H10C 109.5

loop_
_geom_bond_atom_site_label_1
_geom_bond_atom_site_label_2
_geom_bond_distance
O1 C5 1.4420(13)
O1 C1 1.4427(13)
O2 C2 1.4352(13)
O2 H2 0.8400
O2 H12 0.8400
O3 C6 1.4331(13)
O3 H3 0.8400
O3 H13 0.8400
C1 C8 1.5287(15)
C1 C2 1.5478(15)
C1 H1 1.0000
C2 C9 1.5263(16)
C2 C3 1.5292(15)
C3 C4 1.5300(15)
C3 H3A 0.9900
C3 H3B 0.9900
C4 C5 1.5269(14)
C4 H4A 0.9900
C4 H4B 0.9900
C5 C6 1.5433(14)
C5 H5 1.0000
C6 C10 1.5280(16)
C6 C7 1.5332(15)
C7 C8 1.5320(16)
C7 H7A 0.9900
C7 H7B 0.9900
C8 H8A 0.9900
C8 H8B 0.9900
C9 H9A 0.9800
C9 H9B 0.9800
C9 H9C 0.9800
C10 H10A 0.9800
C10 H10B 0.9800
C10 H10C 0.9800

loop_
_geom_hbond_atom_site_label_D
_geom_hbond_atom_site_label_H
_geom_hbond_atom_site_label_A
_geom_hbond_site_symmetry_A
_geom_hbond_distance_DH
_geom_hbond_distance_HA
_geom_hbond_distance_DA
_geom_hbond_angle_DHA
_geom_hbond_publ_flag
O2 H2 O2 2 0.84 1.92 2.728(2) 160 yes
O2 H12 O3 3_445 0.84 1.96 2.6870(10) 145 yes
O3 H3 O2 3 0.84 2.04 2.6870(10) 133 yes
O3 H13 O3 2_655 0.84 2.02 2.738(2) 143 yes

loop_
_geom_torsion_atom_site_label_1
_geom_torsion_atom_site_label_2
_geom_torsion_atom_site_label_3
_geom_torsion_atom_site_label_4
_geom_torsion
_geom_torsion_publ_flag
C5 O1 C1 C8 -64.28(10) ?
C5 O1 C1 C2 65.83(11) ?
O1 C1 C2 O2 -175.60(10) yes
C8 C1 C2 O2 -49.86(13) ?
O1 C1 C2 C9 67.30(10) yes
C8 C1 C2 C9 -166.96(10) ?
O1 C1 C2 C3 -55.91(11) ?
C8 C1 C2 C3 69.86(12) ?
O2 C2 C3 C4 166.59(9) ?
C9 C2 C3 C4 -76.15(12) ?
C1 C2 C3 C4 45.70(12) ?
C2 C3 C4 C5 -44.26(12) ?
C1 O1 C5 C4 -63.63(10) ?
C1 O1 C5 C6 66.52(10) ?
C3 C4 C5 O1 52.01(11) ?
C3 C4 C5 C6 -73.60(12) ?
O1 C5 C6 O3 -173.10(10) yes
C4 C5 C6 O3 -47.12(12) ?
O1 C5 C6 C10 68.40(10) yes
C4 C5 C6 C10 -165.62(9) ?
O1 C5 C6 C7 -55.19(11) ?
C4 C5 C6 C7 70.81(12) ?
O3 C6 C7 C8 162.07(9) ?
C10 C6 C7 C8 -78.10(12) ?
C5 C6 C7 C8 43.94(12) ?
O1 C1 C8 C7 51.38(12) ?
C2 C1 C8 C7 -74.14(12) ?
C6 C7 C8 C1 -42.51(13) ?
C1 C2 O2 H2 79 yes
C1 C2 O2 H12 -39 yes
C5 C6 O3 H3 -56 yes
C5 C6 O3 H13 -162 yes
